data_2010097
loop_
_publ_author_name
'Chippindale, A.M.'
'Powell, A.V.'
'Jones, R.H.'
'Thomas, J.M.'
'Cheetham, A.K.'
'Huo, Q.'
'Xu, R.'

_publ_section_title
;
 A three-dimensional framework aluminophosphate
 (CH~3~NH~3~)^+^[Al~3~P~3~O~13~H]^{-^}
;
_journal_issue 10
_journal_name_full 'Acta Crystallographica Section C'
_journal_page_first 1537
_journal_page_last 1540
_journal_paper_doi 10.1107/S0108270194003537
_journal_volume 50
_journal_year 1994
_chemical_formula_moiety 'C1 H7 Al3 N1 O13 P3'
_chemical_formula_sum 'C H7 Al3 N O13 P3'
_chemical_formula_weight 414.93
_space_group_IT_number 61
_symmetry_cell_setting orthorhombic
_symmetry_space_group_name_Hall '-P 2bc 2ac'
_symmetry_space_group_name_H-M 'P c a b'
_atom_type_scat_source IntTabIV
_cell_angle_alpha 90.
_cell_angle_beta 90.
_cell_angle_gamma 90.
_cell_formula_units_Z 8
_cell_length_a 10.281(2)
_cell_length_b 13.844(3)
_cell_length_c 17.064(5)
_cell_measurement_reflns_used 20
_cell_measurement_temperature 293
_cell_measurement_theta_max 16.5
_cell_measurement_theta_min 15.1
_cell_volume 2428.7(10)
_diffrn_measurement_device 'Enraf-Nonius CAD-4'
_diffrn_measurement_method \w/2\q
_diffrn_radiation_type MoK\a
_diffrn_radiation_wavelength 0.71073
_diffrn_reflns_av_R_equivalents 0.0279
_diffrn_reflns_limit_h_max 11
_diffrn_reflns_limit_h_min -1
_diffrn_reflns_limit_k_max 15
_diffrn_reflns_limit_k_min -1
_diffrn_reflns_limit_l_max 18
_diffrn_reflns_limit_l_min -1
_diffrn_reflns_number 2803
_diffrn_reflns_theta_max 23
_diffrn_standards_decay_% none
_diffrn_standards_interval_time 60
_diffrn_standards_number 3
_exptl_absorpt_coefficient_mu 76.48
_exptl_absorpt_correction_T_max 1.00
_exptl_absorpt_correction_T_min .89
_exptl_absorpt_correction_type sphere
_exptl_crystal_colour transparent
_exptl_crystal_density_diffrn 2.270
_exptl_crystal_description plate
_exptl_crystal_size_max 0.23
_exptl_crystal_size_mid 0.09
_exptl_crystal_size_min 0.05
_refine_diff_density_max 0.55
_refine_diff_density_min -0.48
_refine_ls_extinction_method none
_refine_ls_goodness_of_fit_obs 1.38
_refine_ls_number_parameters 190
_refine_ls_number_reflns 1343
_refine_ls_R_factor_obs 0.0476
_refine_ls_shift/esd_max 0.004
_refine_ls_structure_factor_coef F
_refine_ls_weighting_scheme 'Chebyshev, three term polynomial'
_refine_ls_wR_factor_obs 0.0456
_reflns_number_observed 1343
_reflns_number_total 1683
_reflns_observed_criterion I>1.5\s(I)
_cod_data_source_file du1073.cif
_cod_data_source_block du1073_structure_1_of_1
_cod_depositor_comments
;
 Changing the _atom_site_occupancy data item value from '?' to '1'
 for all fully occupied atom sites.

 Antanas Vaitkus,
 2017-02-13
;
_cod_original_cell_volume 2428.72
_cod_original_sg_symbol_Hall '-P 2bc -2ac'
_cod_original_formula_sum 'C1 H7 Al3 N1 O13 P3'
_cod_database_code 2010097

loop_
_symmetry_equiv_pos_as_xyz
x,y,z
-x,1/2-y,1/2+z
1/2-x,y,1/2+z
1/2+x,1/2-y,z
-x,-y,-z
x,1/2+y,1/2-z
1/2+x,-y,1/2-z
1/2-x,1/2+y,-z

loop_
_atom_site_label
_atom_site_fract_x
_atom_site_fract_y
_atom_site_fract_z
_atom_site_U_iso_or_equiv
_atom_site_occupancy
P(1) .36760(10) .25328(9) .20387(7) .0108 1.0000
P(2) .12630(10) .46013(9) .33711(7) .0109 1.0000
P(3) .62930(10) .43332(8) .41973(7) .0093 1.0000
Al(1) .32980(10) .47890(10) .19812(8) .0108 1.0000
Al(2) .37490(10) .56170(10) .39344(8) .0102 1.0000
Al(3) .12190(10) .24140(10) .30632(8) .0126 1.0000
O(1) .3270(3) .3531(2) .1774(2) .0179 1.0000
O(2) .1182(4) .3512(2) .3555(2) .0261 1.0000
O(3) .4036(3) .5182(2) .2892(2) .0144 1.0000
O(4) .3587(3) .6857(2) .3650(2) .0174 1.0000
O(5) .2204(3) .5024(3) .3959(2) .0160 1.0000
O(6) .1685(3) .4763(2) .2530(2) .0137 1.0000
O(7) .5333(3) .5167(2) .4155(2) .0147 1.0000
O(8) .0771(3) .1529(2) .3726(2) .0169 1.0000
O(9) .3502(3) .5991(2) .4967(2) .0141 1.0000
O(10) .2606(3) .5375(2) .1149(2) .0142 1.0000
O(11) .2779(3) .2193(3) .2703(2) .0218 1.0000
O(12) -.0054(3) .5047(3) .3513(2) .0167 1.0000
O(13) .0076(3) .2450(3) .2325(2) .0194 1.0000
N(1) .4452(7) .6379(6) -.0060(4) .0641 1.0000
C(1) .3960(10) .7386(7) -.0152(6) .0725 1.0000
H(1) .4621(7) .6078(6) -.0563(4) .1000 1
H(2) .5282(7) .6405(6) .0245(4) .1000 1
H(3) .3798(7) .5983(6) .0231(4) .1000 1
H(4) .3840(10) .7479(7) -.0698(6) .1000 1
H(5) .4600(10) .7866(7) .0057(6) .1000 1
H(6) .3110(10) .7455(7) .0131(6) .1000 1
H(111) .0019(3) .4704(2) .2138(2) .1000 1

loop_
_geom_angle_atom_site_label_1
_geom_angle_atom_site_label_2
_geom_angle_atom_site_label_3
_geom_angle
_geom_angle_publ_flag
O(1) P(1) O(4) 108.6(2) yes
O(1) P(1) O(11) 109.5(2) yes
O(4) P(1) O(11) 110.5(2) yes
O(1) P(1) O(13) 110.1(2) yes
O(4) P(1) O(13) 108.5(2) yes
O(11) P(1) O(13) 109.6(2) yes
O(2) P(2) O(5) 106.1(2) yes
O(2) P(2) O(6) 110.6(2) yes
O(5) P(2) O(6) 112.8(2) yes
O(2) P(2) O(12) 108.6(2) yes
O(5) P(2) O(12) 108.1(2) yes
O(6) P(2) O(12) 110.4(2) yes
O(7) P(3) O(8) 109.7(2) yes
O(7) P(3) O(9) 111.2(2) yes
O(8) P(3) O(9) 108.2(2) yes
O(7) P(3) O(10) 110.8(2) yes
O(8) P(3) O(10) 108.1(2) yes
O(9) P(3) O(10) 108.7(2) yes
O(1) Al(1) O(3) 118.1(2) yes
O(1) Al(1) O(6) 93.7(2) yes
O(3) Al(1) O(6) 87.1(2) yes
O(1) Al(1) O(10) 106.3(2) yes
O(3) Al(1) O(10) 135.5(2) yes
O(6) Al(1) O(10) 93.0(2) yes
O(1) Al(1) O(12) 92.5(2) yes
O(3) Al(1) O(12) 88.3(2) yes
O(6) Al(1) O(12) 173.5(2) yes
O(10) Al(1) O(12) 87.0(2) yes
O(3) Al(2) O(4) 93.7(2) yes
O(3) Al(2) O(5) 90.8(2) yes
O(4) Al(2) O(5) 111.3(2) yes
O(3) Al(2) O(7) 86.8(2) yes
O(4) Al(2) O(7) 118.5(2) yes
O(5) Al(2) O(7) 130.2(2) yes
O(3) Al(2) O(9) 177.4(2) yes
O(4) Al(2) O(9) 88.7(2) yes
O(5) Al(2) O(9) 89.1(2) yes
O(7) Al(2) O(9) 91.3(2) yes
O(2) Al(3) O(8) 107.3(2) yes
O(2) Al(3) O(11) 110.1(2) yes
O(8) Al(3) O(11) 110.5(2) yes
O(2) Al(3) O(13) 108.3(2) yes
O(8) Al(3) O(13) 108.5(2) yes
O(11) Al(3) O(13) 112.0(2) yes
P(1) O(1) Al(1) 146.3(2) yes
P(2) O(2) Al(3) 139.1(3) yes
Al(1) O(3) Al(2) 146.3(2) yes
P(1) O(4) Al(2) 143.2(2) yes
P(2) O(5) Al(2) 136.9(2) yes
P(2) O(6) Al(1) 135.9(2) yes
P(3) O(7) Al(2) 150.3(2) yes
P(3) O(8) Al(3) 143.1(2) yes
P(3) O(9) Al(2) 142.8(2) yes
P(3) O(10) Al(1) 141.3(2) yes
P(1) O(11) Al(3) 139.4(2) yes
P(2) O(12) Al(1) 140.9(2) yes
P(1) O(13) Al(3) 151.7(2) yes

loop_
_geom_bond_atom_site_label_1
_geom_bond_atom_site_label_2
_geom_bond_site_symmetry_1
_geom_bond_site_symmetry_2
_geom_bond_distance
_geom_bond_publ_flag
P(1) O(1) . . 1.513(3) yes
P(1) O(4) . . 1.506(4) yes
P(1) O(11) . . 1.535(4) yes
P(1) O(13) . . 1.521(3) yes
P(2) O(2) . . 1.543(4) yes
P(2) O(5) . . 1.511(4) yes
P(2) O(6) . . 1.515(4) yes
P(2) O(12) . . 1.508(3) yes
P(3) O(7) . . 1.520(3) yes
P(3) O(8) . . 1.536(4) yes
P(3) O(9) . . 1.510(3) yes
P(3) O(10) . . 1.528(3) yes
Al(1) O(1) . . 1.777(3) yes
Al(1) O(3) . . 1.813(3) yes
Al(1) O(6) . . 1.905(3) yes
Al(1) O(10) . . 1.783(3) yes
Al(1) O(12) . . 1.906(3) yes
Al(2) O(3) . . 1.902(3) yes
Al(2) O(4) . . 1.791(3) yes
Al(2) O(5) . . 1.789(3) yes
Al(2) O(7) . . 1.784(3) yes
Al(2) O(9) . . 1.853(3) yes
Al(3) O(2) . . 1.737(4) yes
Al(3) O(8) . . 1.730(3) yes
Al(3) O(11) . . 1.745(4) yes
Al(3) O(13) . . 1.723(4) yes
N(1) C(1) . . 1.490(10) yes
